data_4303388
loop_
_publ_author_name
'Shuang Yao'
'Hoi-Shan Chan'
'Chi-Keung Lam'
'Hung Kay Lee'

_publ_section_title
;
Synthesis, Structure, and Reaction Chemistry of Samarium(II), Europium(II),
and Ytterbium(II) Complexes of the Unsymmetrical Benzamidinate Ligand
[PhC(NSiMe3)(NC6H3Pri2-2,6)]-
;
_journal_name_full 'Inorganic Chemistry'
_journal_page_first 9936
_journal_page_last 9946
_journal_paper_doi 10.1021/ic901327m
_journal_volume 48
_journal_year 2009
_chemical_formula_sum 'C48 H70 I N4 O Si2 Yb'
_chemical_formula_weight 1075.20
_chemical_name_systematic
; 
 ? 
;
_space_group_IT_number 14
_symmetry_cell_setting monoclinic
_symmetry_space_group_name_Hall '-P 2ybc'
_symmetry_space_group_name_H-M 'P 1 21/c 1'
_atom_sites_solution_hydrogens geom
_atom_sites_solution_primary direct
_atom_sites_solution_secondary difmap
_audit_creation_method SHELXL-97
_cell_angle_alpha 90.00
_cell_angle_beta 95.391(2)
_cell_angle_gamma 90.00
_cell_formula_units_Z 4
_cell_length_a 14.241(2)
_cell_length_b 14.095(2)
_cell_length_c 25.946(4)
_cell_measurement_reflns_used 248
_cell_measurement_temperature 293(2)
_cell_measurement_theta_max 14
_cell_measurement_theta_min -14
_cell_volume 5185.0(13)
_computing_cell_refinement 'BRUKER SMART CCD DIFFRACTOMETER'
_computing_data_collection 'BRUKER SMART CCD DIFFRACTOMETER'
_computing_data_reduction 'BRUKER SMART CCD DIFFRACTOMETER'
_computing_molecular_graphics 'SIEMENS SHELXTL'
_computing_publication_material 'SIEMENS SHELXTL'
_computing_structure_refinement 'SHELXL-97 (Sheldrick, 1997)'
_computing_structure_solution 'SHELXS-97 (Sheldrick, 1990)'
_diffrn_ambient_temperature 293(2)
_diffrn_measured_fraction_theta_full 1.000
_diffrn_measured_fraction_theta_max 1.000
_diffrn_measurement_device_type 'BRUKER SMART CCD DIFFRACTOMETER'
_diffrn_measurement_method 'OMEGA SCAN'
_diffrn_radiation_monochromator graphite
_diffrn_radiation_source 'fine-focus sealed tube'
_diffrn_radiation_type MoK\a
_diffrn_radiation_wavelength 0.71073
_diffrn_reflns_av_R_equivalents 0.0452
_diffrn_reflns_av_sigmaI/netI 0.0478
_diffrn_reflns_limit_h_max 16
_diffrn_reflns_limit_h_min -16
_diffrn_reflns_limit_k_max 16
_diffrn_reflns_limit_k_min -16
_diffrn_reflns_limit_l_max 30
_diffrn_reflns_limit_l_min -21
_diffrn_reflns_number 27640
_diffrn_reflns_theta_full 25.00
_diffrn_reflns_theta_max 25.00
_diffrn_reflns_theta_min 1.44
_exptl_absorpt_coefficient_mu 2.481
_exptl_absorpt_correction_T_max 1.000
_exptl_absorpt_correction_T_min 0.485960
_exptl_absorpt_correction_type multi-scan
_exptl_absorpt_process_details SADABS_Bruker
_exptl_crystal_colour yellow
_exptl_crystal_density_diffrn 1.377
_exptl_crystal_density_method 'not measured'
_exptl_crystal_description block
_exptl_crystal_F_000 2180
_exptl_crystal_size_max 0.40
_exptl_crystal_size_mid 0.30
_exptl_crystal_size_min 0.20
_refine_diff_density_max 1.223
_refine_diff_density_min -0.718
_refine_diff_density_rms 0.094
_refine_ls_extinction_method none
_refine_ls_goodness_of_fit_ref 1.047
_refine_ls_hydrogen_treatment constr
_refine_ls_matrix_type full
_refine_ls_number_parameters 514
_refine_ls_number_reflns 9125
_refine_ls_number_restraints 0
_refine_ls_restrained_S_all 1.047
_refine_ls_R_factor_all 0.0466
_refine_ls_R_factor_gt 0.0315
_refine_ls_shift/su_max 0.002
_refine_ls_shift/su_mean 0.000
_refine_ls_structure_factor_coef Fsqd
_refine_ls_weighting_details 'calc w=1/[\s^2^(Fo^2^)+(0.0426P)^2^+0.0000P] where P=(Fo^2^+2Fc^2^)/3'
_refine_ls_weighting_scheme calc
_refine_ls_wR_factor_gt 0.0750
_refine_ls_wR_factor_ref 0.0840
_reflns_number_gt 7315
_reflns_number_total 9125
_reflns_threshold_expression >2sigma(I)
_cod_data_source_file ic901327m_si_002_09.cif
_cod_data_source_block YS150
_cod_depositor_comments
;
The following automatic conversions were performed:
'_symmetry_cell_setting' value 'Monoclinic' changed to 'monoclinic'
according to '/home/saulius/struct/CIF-dictionaries/cif_core.dic'
dictionary named 'cif_core.dic' version 2.4.1 from
2010-06-29.

'_exptl_absorpt_correction_type' value 'Multi-scan' changed
to 'multi-scan' according to
'/home/saulius/struct/CIF-dictionaries/cif_core.dic' dictionary named
'cif_core.dic' version 2.4.1 from 2010-06-29.

Automatic conversion script
Id: cif_fix_enum 1527 2010-12-29 10:47:43Z saulius 
;
_cod_original_cell_volume 5185.1(13)
_cod_database_code 4303388

loop_
_symmetry_equiv_pos_as_xyz
'x, y, z'
'-x, y+1/2, -z+1/2'
'-x, -y, -z'
'x, -y-1/2, z-1/2'

loop_
_atom_site_label
_atom_site_type_symbol
_atom_site_fract_x
_atom_site_fract_y
_atom_site_fract_z
_atom_site_U_iso_or_equiv
_atom_site_adp_type
_atom_site_occupancy
_atom_site_symmetry_multiplicity
_atom_site_calc_flag
_atom_site_refinement_flags
_atom_site_disorder_assembly
_atom_site_disorder_group
Yb1 Yb 0.675792(11) 0.380400(11) 0.835902(6) 0.02778(7) Uani 1 1 d . . .
I1 I 0.59489(3) 0.47447(2) 0.739528(12) 0.05824(11) Uani 1 1 d . . .
Si1 Si 0.64995(9) 0.60837(8) 0.90890(5) 0.0383(3) Uani 1 1 d . . .
Si2 Si 0.41142(8) 0.34430(9) 0.84308(5) 0.0394(3) Uani 1 1 d . . .
O1 O 0.7225(2) 0.26173(19) 0.78195(11) 0.0421(7) Uani 1 1 d . . .
N1 N 0.8275(2) 0.4497(2) 0.83750(12) 0.0305(7) Uani 1 1 d . . .
N2 N 0.7100(2) 0.5231(2) 0.87549(12) 0.0317(7) Uani 1 1 d . . .
N3 N 0.6658(2) 0.2663(2) 0.90168(11) 0.0285(7) Uani 1 1 d . . .
N4 N 0.5318(2) 0.3241(2) 0.85822(12) 0.0306(7) Uani 1 1 d . . .
C1 C 0.9205(3) 0.4454(3) 0.81961(16) 0.0354(10) Uani 1 1 d . . .
C2 C 0.9406(3) 0.4843(3) 0.77205(19) 0.0437(11) Uani 1 1 d . . .
C3 C 1.0308(4) 0.4710(3) 0.7565(2) 0.0609(15) Uani 1 1 d . . .
H3A H 1.0453 0.4970 0.7253 0.073 Uiso 1 1 calc R . .
C4 C 1.0983(4) 0.4211(4) 0.7855(2) 0.0712(16) Uani 1 1 d . . .
H4A H 1.1576 0.4130 0.7739 0.085 Uiso 1 1 calc R . .
C5 C 1.0784(3) 0.3828(4) 0.8318(2) 0.0615(14) Uani 1 1 d . . .
H5A H 1.1248 0.3489 0.8515 0.074 Uiso 1 1 calc R . .
C6 C 0.9893(3) 0.3938(3) 0.85000(18) 0.0432(11) Uani 1 1 d . . .
C7 C 0.9719(4) 0.3511(4) 0.90184(19) 0.0605(14) Uani 1 1 d . . .
H7A H 0.9129 0.3784 0.9118 0.073 Uiso 1 1 calc R . .
C8 C 0.9576(7) 0.2462(5) 0.8978(3) 0.132(3) Uani 1 1 d . . .
H8A H 0.9464 0.2212 0.9311 0.198 Uiso 1 1 calc R . .
H8B H 1.0129 0.2171 0.8863 0.198 Uiso 1 1 calc R . .
H8C H 0.9043 0.2329 0.8734 0.198 Uiso 1 1 calc R . .
C9 C 1.0476(6) 0.3744(5) 0.9446(3) 0.111(3) Uani 1 1 d . . .
H9A H 1.0319 0.3463 0.9764 0.167 Uiso 1 1 calc R . .
H9B H 1.0521 0.4420 0.9487 0.167 Uiso 1 1 calc R . .
H9C H 1.1070 0.3498 0.9360 0.167 Uiso 1 1 calc R . .
C10 C 0.8707(4) 0.5416(3) 0.7365(2) 0.0586(14) Uani 1 1 d . . .
H10A H 0.8122 0.5481 0.7533 0.070 Uiso 1 1 calc R . .
C11 C 0.8475(5) 0.4946(5) 0.6841(2) 0.0871(19) Uani 1 1 d . . .
H11A H 0.8219 0.4326 0.6890 0.131 Uiso 1 1 calc R . .
H11B H 0.9039 0.4892 0.6668 0.131 Uiso 1 1 calc R . .
H11C H 0.8021 0.5324 0.6636 0.131 Uiso 1 1 calc R . .
C12 C 0.9100(5) 0.6425(4) 0.7276(3) 0.096(2) Uani 1 1 d . . .
H12A H 0.8648 0.6778 0.7055 0.145 Uiso 1 1 calc R . .
H12B H 0.9678 0.6374 0.7114 0.145 Uiso 1 1 calc R . .
H12C H 0.9218 0.6744 0.7602 0.145 Uiso 1 1 calc R . .
C13 C 0.7963(3) 0.5281(3) 0.85870(15) 0.0310(9) Uani 1 1 d . . .
C14 C 0.8510(3) 0.6192(3) 0.86235(17) 0.0364(10) Uani 1 1 d . . .
C15 C 0.9347(4) 0.6262(3) 0.8927(2) 0.0583(14) Uani 1 1 d . . .
H15A H 0.9605 0.5732 0.9100 0.070 Uiso 1 1 calc R . .
C16 C 0.9807(5) 0.7133(4) 0.8975(3) 0.095(2) Uani 1 1 d . . .
H16A H 1.0368 0.7189 0.9186 0.114 Uiso 1 1 calc R . .
C17 C 0.9436(5) 0.7907(4) 0.8711(3) 0.093(2) Uani 1 1 d . . .
H17A H 0.9746 0.8487 0.8744 0.112 Uiso 1 1 calc R . .
C18 C 0.8611(5) 0.7833(4) 0.8398(3) 0.0756(18) Uani 1 1 d . . .
H18A H 0.8367 0.8359 0.8215 0.091 Uiso 1 1 calc R . .
C19 C 0.8141(4) 0.6976(3) 0.83552(18) 0.0502(12) Uani 1 1 d . . .
H19A H 0.7577 0.6925 0.8146 0.060 Uiso 1 1 calc R . .
C20 C 0.5687(3) 0.5394(3) 0.94801(19) 0.0540(13) Uani 1 1 d . . .
H20A H 0.6052 0.4981 0.9716 0.081 Uiso 1 1 calc R . .
H20B H 0.5263 0.5022 0.9252 0.081 Uiso 1 1 calc R . .
H20C H 0.5332 0.5825 0.9672 0.081 Uiso 1 1 calc R . .
C21 C 0.5776(3) 0.6886(3) 0.8640(2) 0.0592(13) Uani 1 1 d . . .
H21A H 0.6183 0.7246 0.8439 0.089 Uiso 1 1 calc R . .
H21B H 0.5422 0.7310 0.8837 0.089 Uiso 1 1 calc R . .
H21C H 0.5351 0.6515 0.8413 0.089 Uiso 1 1 calc R . .
C22 C 0.7284(4) 0.6818(3) 0.95521(19) 0.0588(14) Uani 1 1 d . . .
H22A H 0.7707 0.7182 0.9363 0.088 Uiso 1 1 calc R . .
H22B H 0.7641 0.6409 0.9793 0.088 Uiso 1 1 calc R . .
H22C H 0.6906 0.7238 0.9737 0.088 Uiso 1 1 calc R . .
C23 C 0.7177(3) 0.2032(3) 0.93806(15) 0.0316(9) Uani 1 1 d . . .
C24 C 0.7408(3) 0.1100(3) 0.92355(18) 0.0413(11) Uani 1 1 d . . .
C25 C 0.7957(4) 0.0551(4) 0.9594(2) 0.0614(14) Uani 1 1 d . . .
H25A H 0.8127 -0.0059 0.9503 0.074 Uiso 1 1 calc R . .
C26 C 0.8251(4) 0.0883(4) 1.0073(2) 0.0723(17) Uani 1 1 d . . .
H26A H 0.8618 0.0501 1.0305 0.087 Uiso 1 1 calc R . .
C27 C 0.8006(4) 0.1785(4) 1.0217(2) 0.0627(14) Uani 1 1 d . . .
H27A H 0.8208 0.2004 1.0548 0.075 Uiso 1 1 calc R . .
C28 C 0.7466(3) 0.2371(3) 0.98791(16) 0.0411(10) Uani 1 1 d . . .
C29 C 0.7189(3) 0.3354(3) 1.00536(17) 0.0492(12) Uani 1 1 d . . .
H29A H 0.6626 0.3551 0.9833 0.059 Uiso 1 1 calc R . .
C30 C 0.6947(5) 0.3375(5) 1.0617(2) 0.0821(18) Uani 1 1 d . . .
H30A H 0.6463 0.2918 1.0663 0.123 Uiso 1 1 calc R . .
H30B H 0.6729 0.3996 1.0698 0.123 Uiso 1 1 calc R . .
H30C H 0.7500 0.3223 1.0843 0.123 Uiso 1 1 calc R . .
C31 C 0.7968(4) 0.4078(4) 0.9985(2) 0.0687(15) Uani 1 1 d . . .
H31A H 0.8113 0.4077 0.9631 0.103 Uiso 1 1 calc R . .
H31B H 0.8522 0.3912 1.0207 0.103 Uiso 1 1 calc R . .
H31C H 0.7758 0.4698 1.0075 0.103 Uiso 1 1 calc R . .
C32 C 0.7093(3) 0.0669(3) 0.87104(18) 0.0460(11) Uani 1 1 d . . .
H32A H 0.6665 0.1120 0.8521 0.055 Uiso 1 1 calc R . .
C33 C 0.7920(4) 0.0501(3) 0.8392(2) 0.0688(16) Uani 1 1 d . . .
H33A H 0.8250 0.1087 0.8354 0.103 Uiso 1 1 calc R . .
H33B H 0.7692 0.0265 0.8056 0.103 Uiso 1 1 calc R . .
H33C H 0.8341 0.0045 0.8564 0.103 Uiso 1 1 calc R . .
C34 C 0.6550(4) -0.0266(3) 0.8763(2) 0.0679(15) Uani 1 1 d . . .
H34A H 0.6026 -0.0157 0.8963 0.102 Uiso 1 1 calc R . .
H34B H 0.6963 -0.0730 0.8934 0.102 Uiso 1 1 calc R . .
H34C H 0.6323 -0.0494 0.8426 0.102 Uiso 1 1 calc R . .
C35 C 0.5730(3) 0.2622(2) 0.89294(14) 0.0289(9) Uani 1 1 d . . .
C36 C 0.5151(3) 0.1901(3) 0.91905(15) 0.0334(9) Uani 1 1 d . . .
C37 C 0.4666(3) 0.1207(3) 0.88988(19) 0.0483(12) Uani 1 1 d . . .
H37A H 0.4718 0.1169 0.8545 0.058 Uiso 1 1 calc R . .
C38 C 0.4103(4) 0.0568(3) 0.9133(2) 0.0631(15) Uani 1 1 d . . .
H38A H 0.3780 0.0099 0.8936 0.076 Uiso 1 1 calc R . .
C39 C 0.4019(4) 0.0624(4) 0.9655(2) 0.0673(16) Uani 1 1 d . . .
H39A H 0.3635 0.0197 0.9811 0.081 Uiso 1 1 calc R . .
C40 C 0.4503(4) 0.1312(4) 0.9948(2) 0.0625(15) Uani 1 1 d . . .
H40A H 0.4448 0.1347 1.0302 0.075 Uiso 1 1 calc R . .
C41 C 0.5069(3) 0.1949(3) 0.97180(17) 0.0447(11) Uani 1 1 d . . .
H41A H 0.5397 0.2412 0.9917 0.054 Uiso 1 1 calc R . .
C42 C 0.3658(4) 0.2766(4) 0.7844(2) 0.0768(17) Uani 1 1 d . . .
H42A H 0.3730 0.2098 0.7910 0.115 Uiso 1 1 calc R . .
H42B H 0.4005 0.2940 0.7559 0.115 Uiso 1 1 calc R . .
H42C H 0.3002 0.2910 0.7761 0.115 Uiso 1 1 calc R . .
C43 C 0.3376(4) 0.3238(5) 0.8977(2) 0.0829(19) Uani 1 1 d . . .
H43A H 0.3627 0.3595 0.9274 0.124 Uiso 1 1 calc R . .
H43B H 0.3379 0.2575 0.9062 0.124 Uiso 1 1 calc R . .
H43C H 0.2740 0.3439 0.8878 0.124 Uiso 1 1 calc R . .
C44 C 0.3934(4) 0.4719(3) 0.8270(2) 0.0631(14) Uani 1 1 d . . .
H44A H 0.4157 0.5098 0.8564 0.095 Uiso 1 1 calc R . .
H44B H 0.3275 0.4838 0.8183 0.095 Uiso 1 1 calc R . .
H44C H 0.4278 0.4879 0.7981 0.095 Uiso 1 1 calc R . .
C45 C 0.8093(4) 0.2622(4) 0.75637(19) 0.0577(13) Uani 1 1 d . . .
H45A H 0.8598 0.2316 0.7779 0.069 Uiso 1 1 calc R . .
H45B H 0.8282 0.3268 0.7495 0.069 Uiso 1 1 calc R . .
C46 C 0.7879(4) 0.2084(4) 0.7064(2) 0.0717(17) Uani 1 1 d . . .
H46A H 0.8201 0.2363 0.6788 0.086 Uiso 1 1 calc R . .
H46B H 0.8064 0.1424 0.7105 0.086 Uiso 1 1 calc R . .
C47 C 0.6833(4) 0.2176(4) 0.69564(19) 0.0605(14) Uani 1 1 d . . .
H47A H 0.6663 0.2776 0.6789 0.073 Uiso 1 1 calc R . .
H47B H 0.6574 0.1661 0.6740 0.073 Uiso 1 1 calc R . .
C48 C 0.6496(4) 0.2130(3) 0.74828(18) 0.0544(13) Uani 1 1 d . . .
H48A H 0.5893 0.2447 0.7488 0.065 Uiso 1 1 calc R . .
H48B H 0.6430 0.1477 0.7591 0.065 Uiso 1 1 calc R . .

loop_
_atom_site_aniso_label
_atom_site_aniso_U_11
_atom_site_aniso_U_22
_atom_site_aniso_U_33
_atom_site_aniso_U_23
_atom_site_aniso_U_13
_atom_site_aniso_U_12
Yb1 0.02618(11) 0.02749(10) 0.02989(10) 0.00112(7) 0.00381(7) -0.00214(7)
I1 0.0628(2) 0.0625(2) 0.04748(19) 0.02040(16) -0.00535(16) 0.00369(17)
Si1 0.0348(7) 0.0363(6) 0.0450(7) -0.0078(5) 0.0100(5) 0.0039(5)
Si2 0.0261(6) 0.0438(6) 0.0474(7) 0.0027(6) -0.0014(5) 0.0030(5)
O1 0.0469(19) 0.0423(16) 0.0376(16) -0.0129(13) 0.0073(14) -0.0037(14)
N1 0.0235(18) 0.0290(16) 0.0400(19) -0.0046(14) 0.0081(15) -0.0005(13)
N2 0.0278(19) 0.0292(17) 0.0391(19) -0.0021(14) 0.0078(15) -0.0003(14)
N3 0.0262(18) 0.0329(17) 0.0266(17) 0.0051(14) 0.0032(13) 0.0004(14)
N4 0.0257(18) 0.0320(17) 0.0341(18) 0.0060(14) 0.0025(14) 0.0017(14)
C1 0.025(2) 0.035(2) 0.046(3) -0.0127(19) 0.0062(19) -0.0050(17)
C2 0.030(2) 0.042(2) 0.062(3) -0.004(2) 0.015(2) -0.0068(19)
C3 0.044(3) 0.062(3) 0.081(4) -0.002(3) 0.032(3) -0.001(3)
C4 0.039(3) 0.090(4) 0.090(4) -0.010(4) 0.029(3) 0.004(3)
C5 0.028(3) 0.078(4) 0.078(4) -0.012(3) 0.001(3) 0.014(2)
C6 0.026(2) 0.055(3) 0.049(3) -0.012(2) 0.004(2) 0.000(2)
C7 0.039(3) 0.092(4) 0.050(3) 0.000(3) 0.001(2) 0.021(3)
C8 0.187(9) 0.133(7) 0.078(5) 0.004(5) 0.028(5) -0.092(6)
C9 0.136(7) 0.114(6) 0.074(5) 0.003(4) -0.041(5) -0.022(5)
C10 0.054(3) 0.060(3) 0.066(3) 0.020(3) 0.029(3) 0.005(3)
C11 0.092(5) 0.112(5) 0.057(4) 0.011(4) 0.009(3) 0.007(4)
C12 0.118(6) 0.062(4) 0.120(6) 0.027(4) 0.067(5) 0.010(4)
C13 0.028(2) 0.034(2) 0.031(2) 0.0025(17) 0.0015(17) -0.0030(17)
C14 0.032(2) 0.032(2) 0.047(3) -0.0047(19) 0.0119(19) -0.0042(18)
C15 0.044(3) 0.045(3) 0.083(4) -0.004(3) -0.010(3) -0.011(2)
C16 0.064(4) 0.067(4) 0.148(7) -0.018(4) -0.020(4) -0.022(3)
C17 0.094(5) 0.046(3) 0.145(7) -0.016(4) 0.037(5) -0.034(4)
C18 0.097(5) 0.040(3) 0.094(5) 0.008(3) 0.032(4) -0.007(3)
C19 0.059(3) 0.034(2) 0.059(3) 0.007(2) 0.012(2) 0.000(2)
C20 0.045(3) 0.059(3) 0.062(3) -0.002(2) 0.023(2) 0.006(2)
C21 0.046(3) 0.050(3) 0.082(4) 0.001(3) 0.009(3) 0.015(2)
C22 0.063(3) 0.058(3) 0.058(3) -0.023(3) 0.016(3) -0.006(3)
C23 0.023(2) 0.039(2) 0.033(2) 0.0105(18) 0.0015(17) -0.0012(17)
C24 0.030(2) 0.038(2) 0.056(3) 0.013(2) 0.006(2) 0.0029(18)
C25 0.055(3) 0.050(3) 0.077(4) 0.018(3) -0.004(3) 0.011(2)
C26 0.063(4) 0.064(4) 0.085(4) 0.036(3) -0.018(3) 0.006(3)
C27 0.059(3) 0.073(4) 0.052(3) 0.016(3) -0.020(3) -0.007(3)
C28 0.034(2) 0.049(3) 0.040(2) 0.012(2) 0.0010(19) -0.001(2)
C29 0.043(3) 0.068(3) 0.035(2) -0.001(2) -0.002(2) 0.002(2)
C30 0.086(5) 0.115(5) 0.046(3) -0.010(3) 0.009(3) 0.011(4)
C31 0.065(4) 0.059(3) 0.082(4) -0.008(3) 0.004(3) -0.007(3)
C32 0.053(3) 0.035(2) 0.052(3) 0.007(2) 0.013(2) 0.010(2)
C33 0.080(4) 0.050(3) 0.082(4) 0.002(3) 0.034(3) 0.010(3)
C34 0.074(4) 0.046(3) 0.083(4) 0.002(3) 0.005(3) -0.003(3)
C35 0.031(2) 0.030(2) 0.026(2) -0.0043(16) 0.0089(17) 0.0013(17)
C36 0.024(2) 0.037(2) 0.039(2) 0.0055(18) 0.0048(18) 0.0000(17)
C37 0.049(3) 0.046(3) 0.051(3) -0.004(2) 0.009(2) -0.010(2)
C38 0.056(3) 0.045(3) 0.090(4) 0.004(3) 0.013(3) -0.021(2)
C39 0.052(3) 0.062(3) 0.092(4) 0.025(3) 0.028(3) -0.012(3)
C40 0.059(4) 0.075(4) 0.057(3) 0.022(3) 0.022(3) 0.000(3)
C41 0.040(3) 0.053(3) 0.042(3) 0.010(2) 0.009(2) 0.001(2)
C42 0.062(4) 0.076(4) 0.084(4) -0.025(3) -0.033(3) 0.010(3)
C43 0.039(3) 0.113(5) 0.100(5) 0.033(4) 0.025(3) 0.024(3)
C44 0.042(3) 0.054(3) 0.093(4) 0.003(3) -0.002(3) 0.014(2)
C45 0.055(3) 0.063(3) 0.056(3) -0.011(3) 0.014(3) -0.007(3)
C46 0.092(5) 0.069(3) 0.058(3) -0.022(3) 0.028(3) -0.007(3)
C47 0.072(4) 0.060(3) 0.049(3) -0.009(2) 0.005(3) -0.014(3)
C48 0.061(3) 0.048(3) 0.054(3) -0.010(2) 0.006(2) -0.012(2)

loop_
_atom_type_symbol
_atom_type_description
_atom_type_scat_dispersion_real
_atom_type_scat_dispersion_imag
_atom_type_scat_source
C C 0.0033 0.0016 'International Tables Vol C Tables 4.2.6.8 and 6.1.1.4'
H H 0.0000 0.0000 'International Tables Vol C Tables 4.2.6.8 and 6.1.1.4'
Si Si 0.0817 0.0704 'International Tables Vol C Tables 4.2.6.8 and 6.1.1.4'
N N 0.0061 0.0033 'International Tables Vol C Tables 4.2.6.8 and 6.1.1.4'
Yb Yb -0.3850 5.5486 'International Tables Vol C Tables 4.2.6.8 and 6.1.1.4'
I I -0.4742 1.8119 'International Tables Vol C Tables 4.2.6.8 and 6.1.1.4'
O O 0.0106 0.0060 'International Tables Vol C Tables 4.2.6.8 and 6.1.1.4'

loop_
_geom_angle_atom_site_label_1
_geom_angle_atom_site_label_2
_geom_angle_atom_site_label_3
_geom_angle
_geom_angle_site_symmetry_1
_geom_angle_site_symmetry_3
_geom_angle_publ_flag
N2 Yb1 O1 147.50(10) . . ?
N2 Yb1 N4 110.13(11) . . ?
O1 Yb1 N4 102.37(10) . . ?
N2 Yb1 N3 107.40(11) . . ?
O1 Yb1 N3 89.17(10) . . ?
N4 Yb1 N3 58.11(11) . . ?
N2 Yb1 N1 58.28(10) . . ?
O1 Yb1 N1 89.72(10) . . ?
N4 Yb1 N1 164.19(11) . . ?
N3 Yb1 N1 112.69(11) . . ?
N2 Yb1 C13 29.43(11) . . ?
O1 Yb1 C13 118.12(11) . . ?
N4 Yb1 C13 139.38(11) . . ?
N3 Yb1 C13 116.30(11) . . ?
N1 Yb1 C13 29.18(10) . . ?
N2 Yb1 C35 113.18(10) . . ?
O1 Yb1 C35 94.92(10) . . ?
N4 Yb1 C35 29.41(11) . . ?
N3 Yb1 C35 28.78(11) . . ?
N1 Yb1 C35 140.71(11) . . ?
C13 Yb1 C35 134.73(11) . . ?
N2 Yb1 I1 92.00(8) . . ?
O1 Yb1 I1 85.66(7) . . ?
N4 Yb1 I1 94.64(8) . . ?
N3 Yb1 I1 150.41(8) . . ?
N1 Yb1 I1 96.42(8) . . ?
C13 Yb1 I1 91.61(8) . . ?
C35 Yb1 I1 122.82(8) . . ?
N2 Si1 C21 112.0(2) . . ?
N2 Si1 C22 114.0(2) . . ?
C21 Si1 C22 109.1(2) . . ?
N2 Si1 C20 105.44(18) . . ?
C21 Si1 C20 108.6(2) . . ?
C22 Si1 C20 107.4(2) . . ?
N4 Si2 C44 108.7(2) . . ?
N4 Si2 C42 111.1(2) . . ?
C44 Si2 C42 106.4(3) . . ?
N4 Si2 C43 114.5(2) . . ?
C44 Si2 C43 104.2(3) . . ?
C42 Si2 C43 111.3(3) . . ?
C45 O1 C48 108.4(3) . . ?
C45 O1 Yb1 125.1(2) . . ?
C48 O1 Yb1 118.1(3) . . ?
C13 N1 C1 121.3(3) . . ?
C13 N1 Yb1 90.6(2) . . ?
C1 N1 Yb1 147.1(2) . . ?
C13 N2 Si1 129.0(3) . . ?
C13 N2 Yb1 93.6(2) . . ?
Si1 N2 Yb1 137.00(17) . . ?
C35 N3 C23 121.7(3) . . ?
C35 N3 Yb1 91.9(2) . . ?
C23 N3 Yb1 145.9(2) . . ?
C35 N4 Si2 127.7(3) . . ?
C35 N4 Yb1 92.8(2) . . ?
Si2 N4 Yb1 139.42(17) . . ?
C6 C1 C2 120.5(4) . . ?
C6 C1 N1 117.0(4) . . ?
C2 C1 N1 122.3(4) . . ?
C3 C2 C1 118.1(5) . . ?
C3 C2 C10 117.6(4) . . ?
C1 C2 C10 124.3(4) . . ?
C4 C3 C2 122.1(5) . . ?
C3 C4 C5 119.7(5) . . ?
C4 C5 C6 121.3(5) . . ?
C1 C6 C5 118.3(4) . . ?
C1 C6 C7 122.8(4) . . ?
C5 C6 C7 118.9(4) . . ?
C8 C7 C9 110.5(6) . . ?
C8 C7 C6 111.3(5) . . ?
C9 C7 C6 113.7(5) . . ?
C11 C10 C2 112.6(4) . . ?
C11 C10 C12 108.4(5) . . ?
C2 C10 C12 110.6(5) . . ?
N1 C13 N2 116.2(3) . . ?
N1 C13 C14 123.1(3) . . ?
N2 C13 C14 120.7(3) . . ?
N1 C13 Yb1 60.22(19) . . ?
N2 C13 Yb1 56.93(18) . . ?
C14 C13 Yb1 168.4(3) . . ?
C15 C14 C19 120.0(4) . . ?
C15 C14 C13 121.2(4) . . ?
C19 C14 C13 118.7(4) . . ?
C14 C15 C16 119.5(5) . . ?
C17 C16 C15 120.2(6) . . ?
C18 C17 C16 120.4(5) . . ?
C17 C18 C19 119.8(6) . . ?
C18 C19 C14 120.0(5) . . ?
C28 C23 C24 120.4(4) . . ?
C28 C23 N3 118.6(3) . . ?
C24 C23 N3 121.0(4) . . ?
C25 C24 C23 117.9(4) . . ?
C25 C24 C32 118.4(4) . . ?
C23 C24 C32 123.6(4) . . ?
C26 C25 C24 121.8(5) . . ?
C25 C26 C27 120.1(5) . . ?
C26 C27 C28 121.1(5) . . ?
C27 C28 C23 118.6(4) . . ?
C27 C28 C29 119.9(4) . . ?
C23 C28 C29 121.5(4) . . ?
C28 C29 C31 111.2(4) . . ?
C28 C29 C30 112.9(4) . . ?
C31 C29 C30 109.1(4) . . ?
C33 C32 C24 111.8(4) . . ?
C33 C32 C34 109.7(4) . . ?
C24 C32 C34 111.7(4) . . ?
N3 C35 N4 116.8(3) . . ?
N3 C35 C36 122.2(3) . . ?
N4 C35 C36 120.9(3) . . ?
N3 C35 Yb1 59.31(18) . . ?
N4 C35 Yb1 57.77(18) . . ?
C36 C35 Yb1 173.6(3) . . ?
C37 C36 C41 119.5(4) . . ?
C37 C36 C35 119.8(4) . . ?
C41 C36 C35 120.6(4) . . ?
C36 C37 C38 120.0(5) . . ?
C39 C38 C37 120.2(5) . . ?
C38 C39 C40 120.0(4) . . ?
C39 C40 C41 120.1(5) . . ?
C40 C41 C36 120.1(5) . . ?
O1 C45 C46 106.1(4) . . ?
C47 C46 C45 103.6(4) . . ?
C48 C47 C46 103.0(4) . . ?
O1 C48 C47 104.8(4) . . ?

loop_
_geom_bond_atom_site_label_1
_geom_bond_atom_site_label_2
_geom_bond_distance
_geom_bond_site_symmetry_2
_geom_bond_publ_flag
Yb1 N2 2.290(3) . ?
Yb1 O1 2.319(3) . ?
Yb1 N4 2.322(3) . ?
Yb1 N3 2.359(3) . ?
Yb1 N1 2.367(3) . ?
Yb1 C13 2.728(4) . ?
Yb1 C35 2.741(4) . ?
Yb1 I1 2.9659(4) . ?
Si1 N2 1.751(3) . ?
Si1 C21 1.863(5) . ?
Si1 C22 1.873(5) . ?
Si1 C20 1.880(4) . ?
Si2 N4 1.746(3) . ?
Si2 C44 1.858(5) . ?
Si2 C42 1.862(5) . ?
Si2 C43 1.866(5) . ?
O1 C45 1.457(5) . ?
O1 C48 1.464(5) . ?
N1 C13 1.330(5) . ?
N1 C1 1.446(5) . ?
N2 C13 1.343(5) . ?
N3 C35 1.321(5) . ?
N3 C23 1.449(5) . ?
N4 C35 1.348(5) . ?
C1 C6 1.401(6) . ?
C1 C2 1.404(6) . ?
C2 C3 1.395(6) . ?
C2 C10 1.523(7) . ?
C3 C4 1.358(7) . ?
C4 C5 1.371(7) . ?
C5 C6 1.404(6) . ?
C6 C7 1.515(7) . ?
C7 C8 1.495(8) . ?
C7 C9 1.509(8) . ?
C10 C11 1.520(8) . ?
C10 C12 1.553(7) . ?
C13 C14 1.500(5) . ?
C14 C15 1.368(7) . ?
C14 C19 1.383(6) . ?
C15 C16 1.392(7) . ?
C16 C17 1.367(9) . ?
C17 C18 1.367(9) . ?
C18 C19 1.381(7) . ?
C23 C28 1.404(6) . ?
C23 C24 1.414(5) . ?
C24 C25 1.392(6) . ?
C24 C32 1.521(7) . ?
C25 C26 1.357(8) . ?
C26 C27 1.380(8) . ?
C27 C28 1.384(6) . ?
C28 C29 1.521(6) . ?
C29 C31 1.530(7) . ?
C29 C30 1.533(6) . ?
C32 C33 1.520(6) . ?
C32 C34 1.541(6) . ?
C35 C36 1.510(5) . ?
C36 C37 1.381(6) . ?
C36 C41 1.386(5) . ?
C37 C38 1.384(6) . ?
C38 C39 1.374(8) . ?
C39 C40 1.376(8) . ?
C40 C41 1.381(6) . ?
C45 C46 1.508(7) . ?
C46 C47 1.495(8) . ?
C47 C48 1.491(6) . ?
